data_1507489
loop_
_publ_author_name
'Yang, Zhixiang'
'Shannon, Dean'
'Truong, Vouy-Linh'
'Deslongchamps, Pierre'

_publ_contact_author
;
        Pr Pierre Deslongchamps
        Departement de Chimie
        Institut de Pharmacologie de Sherbrooke
        Universit&#x00E9; de Sherbrooke
        Qu&#x00E9;bec
        Canada
;
_publ_section_title
;
 Studies directed toward asymmetric synthesis of cardioactive steroids via
 anionic polycyclization.
;
_journal_issue 26
_journal_name_full 'Organic letters'
_journal_page_first 4693
_journal_page_last 4696
_journal_paper_doi 10.1021/ol027125o
_journal_volume 4
_journal_year 2002
_chemical_formula_sum 'C30 H35 N O12'
_chemical_formula_weight 601.59
_chemical_name_systematic
; 
 ? 
;
_space_group_IT_number 5
_symmetry_cell_setting monoclinic
_symmetry_space_group_name_Hall 'C 2y'
_symmetry_space_group_name_H-M 'C 1 2 1'
_atom_sites_solution_hydrogens geom
_atom_sites_solution_primary direct
_atom_sites_solution_secondary difmap
_audit_creation_method SHELXL-97
_audit_update_record ' 02-10-16  text and data added by Yves L. Dory.'
_cell_angle_alpha 90.00
_cell_angle_beta 121.459(3)
_cell_angle_gamma 90.00
_cell_formula_units_Z 4
_cell_length_a 28.625(3)
_cell_length_b 6.7023(6)
_cell_length_c 17.446(2)
_cell_measurement_temperature 173(2)
_cell_volume 2855.1(5)
_computing_cell_refinement 'Bruker XSCANS'
_computing_data_collection 'Bruker XSCANS'
_computing_data_reduction 'Bruker SHELXTL'
_computing_molecular_graphics 'Bruker SHELXTL'
_computing_publication_material 'Bruker SHELXTL'
_computing_structure_refinement 'SHELXL-97 (Sheldrick, 1997)'
_computing_structure_solution 'SHELXS-97 (Sheldrick, 1990)'
_diffrn_ambient_temperature 173(2)
_diffrn_measured_fraction_theta_full 0.986
_diffrn_measured_fraction_theta_max 0.986
_diffrn_measurement_device_type 'Bruker P4'
_diffrn_measurement_method '\w scans'
_diffrn_radiation_monochromator graphite
_diffrn_radiation_source 'fine-focus sealed tube'
_diffrn_radiation_type MoK\a
_diffrn_radiation_wavelength 0.71073
_diffrn_reflns_av_R_equivalents 0.0189
_diffrn_reflns_av_sigmaI/netI 0.0254
_diffrn_reflns_limit_h_max 33
_diffrn_reflns_limit_h_min -36
_diffrn_reflns_limit_k_max 7
_diffrn_reflns_limit_k_min -8
_diffrn_reflns_limit_l_max 22
_diffrn_reflns_limit_l_min -22
_diffrn_reflns_number 10189
_diffrn_reflns_theta_full 27.49
_diffrn_reflns_theta_max 27.49
_diffrn_reflns_theta_min 1.51
_exptl_absorpt_coefficient_mu 0.109
_exptl_absorpt_correction_type none
_exptl_crystal_colour Colourless
_exptl_crystal_density_diffrn 1.400
_exptl_crystal_density_method 'not measured'
_exptl_crystal_description Plate
_exptl_crystal_F_000 1272
_exptl_crystal_size_max 0.05
_exptl_crystal_size_mid 0.15
_exptl_crystal_size_min 0.6
_refine_diff_density_max 0.249
_refine_diff_density_min -0.150
_refine_diff_density_rms 0.035
_refine_ls_abs_structure_details 'Flack H D (1983), Acta Cryst. A39, 876-881'
_refine_ls_abs_structure_Flack 0.7(6)
_refine_ls_extinction_method none
_refine_ls_goodness_of_fit_ref 1.036
_refine_ls_hydrogen_treatment mixed
_refine_ls_matrix_type full
_refine_ls_number_parameters 529
_refine_ls_number_reflns 5623
_refine_ls_number_restraints 1
_refine_ls_restrained_S_all 1.036
_refine_ls_R_factor_all 0.0359
_refine_ls_R_factor_gt 0.0309
_refine_ls_shift/su_max 0.000
_refine_ls_shift/su_mean 0.000
_refine_ls_structure_factor_coef Fsqd
_refine_ls_weighting_details 'calc w=1/[\s^2^(Fo^2^)+(0.0449P)^2^+0.6483P] where P=(Fo^2^+2Fc^2^)/3'
_refine_ls_weighting_scheme calc
_refine_ls_wR_factor_gt 0.0769
_refine_ls_wR_factor_ref 0.0800
_reflns_number_gt 5153
_reflns_number_total 5623
_reflns_threshold_expression >2sigma(I)
_cod_data_source_file ol027125osi20021017_100045.cif
_cod_data_source_block pd
_cod_depositor_comments
;
The following automatic conversions were performed:

'_symmetry_cell_setting' value 'Monoclinic' changed to 'monoclinic'
according to /home/saulius/struct/CIF-dictionaries/cif_core.dic
dictionary named 'cif_core.dic' version 2.4.1 from 2010-06-29.

Automatic conversion script
Id: cif_fix_values 1715 2011-07-08 13:25:40Z adriana 
;
_cod_original_sg_symbol_H-M C2
_cod_database_code 1507489

loop_
_symmetry_equiv_pos_as_xyz
'x, y, z'
'-x, y, -z'
'x+1/2, y+1/2, z'
'-x+1/2, y+1/2, -z'

loop_
_atom_site_label
_atom_site_type_symbol
_atom_site_fract_x
_atom_site_fract_y
_atom_site_fract_z
_atom_site_U_iso_or_equiv
_atom_site_adp_type
_atom_site_occupancy
_atom_site_symmetry_multiplicity
_atom_site_calc_flag
C1 C 0.03830(7) 0.5625(3) 0.35963(12) 0.0400(4) Uani 1 1 d
O1 O 0.02052(6) 0.7240(3) 0.32909(11) 0.0577(4) Uani 1 1 d
C2 C 0.06070(8) 0.4881(4) 0.45305(12) 0.0428(4) Uani 1 1 d
C3 C 0.06912(8) 0.2677(3) 0.44868(12) 0.0417(5) Uani 1 1 d
C4 C 0.06650(6) 0.2377(3) 0.35933(11) 0.0328(3) Uani 1 1 d
O4 O 0.04084(5) 0.4178(2) 0.30823(7) 0.0378(3) Uani 1 1 d
C5 C 0.12105(6) 0.2080(3) 0.36556(9) 0.0266(3) Uani 1 1 d
C6 C 0.16264(6) 0.3730(3) 0.41673(10) 0.0271(3) Uani 1 1 d
C7 C 0.21706(6) 0.3226(2) 0.42785(9) 0.0260(3) Uani 1 1 d
C8 C 0.21478(6) 0.2166(2) 0.34917(9) 0.0229(3) Uani 1 1 d
C9 C 0.15971(6) 0.2590(2) 0.26299(9) 0.0237(3) Uani 1 1 d
C10 C 0.11167(6) 0.1782(2) 0.27075(10) 0.0254(3) Uani 1 1 d
C11 C 0.15867(6) 0.1780(2) 0.18088(9) 0.0267(3) Uani 1 1 d
C12 C 0.20819(7) 0.2379(3) 0.17688(10) 0.0290(3) Uani 1 1 d
C13 C 0.26236(6) 0.1728(2) 0.26032(10) 0.0262(3) Uani 1 1 d
C14 C 0.26551(6) 0.2633(2) 0.34384(10) 0.0248(3) Uani 1 1 d
C15 C 0.27719(7) 0.4827(3) 0.33862(12) 0.0305(3) Uani 1 1 d
C16 C 0.31937(9) 0.4757(3) 0.30953(16) 0.0414(4) Uani 1 1 d
C17 C 0.30962(7) 0.2785(2) 0.25724(12) 0.0308(3) Uani 1 1 d
C18 C 0.26535(8) -0.0532(2) 0.26467(12) 0.0317(3) Uani 1 1 d
C19 C 0.10158(6) -0.0407(3) 0.24627(10) 0.0291(3) Uani 1 1 d
C20 C 0.36299(7) 0.1646(3) 0.29721(11) 0.0321(3) Uani 1 1 d
O21 O 0.35626(5) 0.01092(19) 0.23371(8) 0.0346(3) Uani 1 1 d
C22 C 0.39506(6) -0.1287(3) 0.26486(11) 0.0318(3) Uani 1 1 d
O23 O 0.43518(5) -0.1269(2) 0.33854(9) 0.0490(3) Uani 1 1 d
C24 C 0.38137(6) -0.2920(3) 0.19837(11) 0.0296(3) Uani 1 1 d
C25 C 0.41888(7) -0.4452(3) 0.22149(12) 0.0341(4) Uani 1 1 d
C26 C 0.40707(7) -0.6059(3) 0.16488(12) 0.0359(4) Uani 1 1 d
C27 C 0.35692(7) -0.6106(3) 0.08584(11) 0.0339(4) Uani 1 1 d
C28 C 0.31872(7) -0.4610(3) 0.06115(12) 0.0358(4) Uani 1 1 d
C29 C 0.33162(7) -0.2995(3) 0.11777(11) 0.0335(4) Uani 1 1 d
N N 0.34287(7) -0.7840(3) 0.02646(11) 0.0419(4) Uani 1 1 d
O30 O 0.37623(7) -0.9176(2) 0.05012(11) 0.0580(4) Uani 1 1 d
O31 O 0.29822(6) -0.7863(3) -0.04283(11) 0.0661(5) Uani 1 1 d
O32 O 0.13230(5) -0.17384(19) 0.28898(8) 0.0425(3) Uani 1 1 d
O33 O 0.05429(5) -0.06806(18) 0.17018(7) 0.0370(3) Uani 1 1 d
C34 C 0.04045(11) -0.2721(3) 0.13878(15) 0.0502(5) Uani 1 1 d
O35 O 0.25987(4) 0.3609(2) 0.49597(7) 0.0375(3) Uani 1 1 d
O36 O 0.11052(5) 0.26303(18) 0.10359(7) 0.0313(3) Uani 1 1 d
C37 C 0.08500(7) 0.1495(3) 0.02926(10) 0.0328(4) Uani 1 1 d
O38 O 0.09621(6) -0.0218(2) 0.02740(8) 0.0459(3) Uani 1 1 d
C39 C 0.04215(8) 0.2642(4) -0.04865(12) 0.0435(5) Uani 1 1 d
O40 O 0.31241(4) 0.17792(18) 0.42083(7) 0.0293(2) Uani 1 1 d
H2A H 0.0330(9) 0.525(4) 0.4691(14) 0.054(6) Uiso 1 1 d
H2B H 0.0944(10) 0.562(4) 0.4906(16) 0.058(7) Uiso 1 1 d
H3A H 0.0391(9) 0.196(4) 0.4495(14) 0.049(6) Uiso 1 1 d
H3B H 0.1037(8) 0.225(3) 0.4986(14) 0.035(5) Uiso 1 1 d
H4 H 0.0422(8) 0.125(3) 0.3254(13) 0.038(5) Uiso 1 1 d
H5 H 0.1354(6) 0.083(3) 0.3957(11) 0.020(4) Uiso 1 1 d
H6A H 0.1510(7) 0.502(3) 0.3841(12) 0.032(5) Uiso 1 1 d
H6B H 0.1692(7) 0.392(3) 0.4757(12) 0.031(5) Uiso 1 1 d
H8 H 0.2161(7) 0.083(3) 0.3652(11) 0.025(4) Uiso 1 1 d
H9 H 0.1551(7) 0.401(3) 0.2561(10) 0.021(4) Uiso 1 1 d
H10 H 0.0814(8) 0.247(3) 0.2317(12) 0.026(4) Uiso 1 1 d
H11 H 0.1545(6) 0.036(3) 0.1791(10) 0.014(4) Uiso 1 1 d
H12A H 0.2065(7) 0.384(4) 0.1690(12) 0.032(5) Uiso 1 1 d
H12B H 0.2055(7) 0.177(3) 0.1255(12) 0.029(4) Uiso 1 1 d
H15A H 0.2447(7) 0.551(3) 0.2970(11) 0.025(4) Uiso 1 1 d
H15B H 0.2919(7) 0.547(3) 0.3948(13) 0.034(5) Uiso 1 1 d
H16A H 0.3187(9) 0.584(4) 0.2763(14) 0.043(5) Uiso 1 1 d
H16B H 0.3556(11) 0.467(4) 0.3629(17) 0.067(8) Uiso 1 1 d
H17 H 0.2986(8) 0.304(3) 0.1977(14) 0.042(5) Uiso 1 1 d
H18A H 0.2993(9) -0.098(3) 0.3133(13) 0.041(5) Uiso 1 1 d
H18B H 0.2600(8) -0.112(3) 0.2098(13) 0.040(5) Uiso 1 1 d
H18C H 0.2353(8) -0.110(4) 0.2735(13) 0.042(5) Uiso 1 1 d
H20A H 0.3928(7) 0.253(3) 0.3046(11) 0.026(4) Uiso 1 1 d
H20B H 0.3725(7) 0.103(3) 0.3524(12) 0.024(4) Uiso 1 1 d
H25 H 0.4534(8) -0.442(3) 0.2785(13) 0.036(5) Uiso 1 1 d
H26 H 0.4299(8) -0.713(3) 0.1737(13) 0.040(5) Uiso 1 1 d
H28 H 0.2880(9) -0.472(3) 0.0102(14) 0.040(5) Uiso 1 1 d
H29 H 0.3050(8) -0.198(3) 0.1007(12) 0.031(5) Uiso 1 1 d
H34A H 0.0675(9) -0.319(4) 0.1231(14) 0.050(6) Uiso 1 1 d
H34B H 0.0053(11) -0.271(4) 0.0875(18) 0.064(7) Uiso 1 1 d
H34C H 0.0426(9) -0.351(4) 0.1862(15) 0.052(6) Uiso 1 1 d
H39A H 0.0090(13) 0.190(5) -0.080(2) 0.089(9) Uiso 1 1 d
H39B H 0.0544(12) 0.285(5) -0.086(2) 0.085(9) Uiso 1 1 d
H39C H 0.0365(11) 0.392(5) -0.0305(18) 0.076(8) Uiso 1 1 d
H40 H 0.3131(10) 0.226(4) 0.4675(17) 0.058(7) Uiso 1 1 d

loop_
_atom_site_aniso_label
_atom_site_aniso_U_11
_atom_site_aniso_U_22
_atom_site_aniso_U_33
_atom_site_aniso_U_23
_atom_site_aniso_U_13
_atom_site_aniso_U_12
C1 0.0257(8) 0.0518(12) 0.0399(9) -0.0031(9) 0.0152(7) 0.0040(8)
O1 0.0527(8) 0.0556(10) 0.0596(9) 0.0047(8) 0.0256(7) 0.0196(8)
C2 0.0289(8) 0.0666(13) 0.0314(8) -0.0085(9) 0.0147(7) -0.0020(9)
C3 0.0323(9) 0.0618(13) 0.0360(9) 0.0083(9) 0.0213(8) 0.0047(9)
C4 0.0254(7) 0.0410(10) 0.0288(7) 0.0035(7) 0.0119(6) 0.0004(7)
O4 0.0310(6) 0.0500(8) 0.0299(6) 0.0049(5) 0.0141(5) 0.0123(6)
C5 0.0255(7) 0.0285(9) 0.0234(7) 0.0019(6) 0.0110(6) 0.0013(6)
C6 0.0288(7) 0.0296(9) 0.0236(7) -0.0042(6) 0.0141(6) 0.0001(7)
C7 0.0266(7) 0.0269(8) 0.0233(7) -0.0003(6) 0.0121(6) -0.0012(6)
C8 0.0256(7) 0.0200(8) 0.0212(6) 0.0020(5) 0.0110(5) 0.0003(6)
C9 0.0257(7) 0.0215(8) 0.0216(6) 0.0014(6) 0.0108(6) 0.0022(6)
C10 0.0233(7) 0.0257(8) 0.0236(7) 0.0017(6) 0.0096(6) 0.0026(6)
C11 0.0314(8) 0.0231(8) 0.0218(7) 0.0020(6) 0.0112(6) 0.0038(6)
C12 0.0366(8) 0.0278(9) 0.0245(7) 0.0028(6) 0.0173(6) 0.0057(7)
C13 0.0320(8) 0.0204(7) 0.0294(7) 0.0020(6) 0.0182(6) 0.0034(6)
C14 0.0269(7) 0.0212(7) 0.0268(7) 0.0022(6) 0.0144(6) 0.0019(6)
C15 0.0378(9) 0.0199(8) 0.0413(9) -0.0010(7) 0.0258(8) -0.0004(7)
C16 0.0529(11) 0.0236(9) 0.0673(13) -0.0007(9) 0.0451(11) -0.0026(8)
C17 0.0388(9) 0.0257(9) 0.0359(8) 0.0065(7) 0.0251(7) 0.0042(7)
C18 0.0404(9) 0.0207(8) 0.0369(8) 0.0008(7) 0.0222(8) 0.0039(7)
C19 0.0298(7) 0.0282(8) 0.0277(7) -0.0006(6) 0.0138(6) -0.0028(7)
C20 0.0361(9) 0.0308(9) 0.0353(8) -0.0018(7) 0.0228(7) 0.0015(7)
O21 0.0371(6) 0.0353(7) 0.0350(6) 0.0003(5) 0.0215(5) 0.0086(5)
C22 0.0272(7) 0.0338(9) 0.0394(8) 0.0016(7) 0.0209(7) 0.0028(7)
O23 0.0296(6) 0.0525(9) 0.0487(7) -0.0131(7) 0.0091(6) 0.0060(6)
C24 0.0286(7) 0.0325(9) 0.0340(8) 0.0033(7) 0.0207(6) 0.0017(7)
C25 0.0280(8) 0.0391(10) 0.0368(9) 0.0020(7) 0.0180(7) 0.0035(7)
C26 0.0345(8) 0.0349(9) 0.0445(9) 0.0050(8) 0.0248(8) 0.0083(8)
C27 0.0382(8) 0.0332(9) 0.0390(8) -0.0008(7) 0.0264(7) -0.0010(7)
C28 0.0319(8) 0.0433(11) 0.0306(8) 0.0011(7) 0.0154(7) 0.0045(8)
C29 0.0320(8) 0.0350(9) 0.0357(8) 0.0058(7) 0.0193(7) 0.0097(7)
N 0.0458(9) 0.0379(9) 0.0500(9) -0.0059(7) 0.0307(8) -0.0023(8)
O30 0.0722(10) 0.0378(8) 0.0663(9) -0.0043(7) 0.0377(8) 0.0117(8)
O31 0.0454(8) 0.0702(12) 0.0695(10) -0.0309(9) 0.0208(8) -0.0056(8)
O32 0.0388(7) 0.0258(6) 0.0451(7) 0.0033(5) 0.0096(6) 0.0019(6)
O33 0.0374(6) 0.0290(7) 0.0298(6) -0.0037(5) 0.0072(5) -0.0070(5)
C34 0.0626(14) 0.0318(10) 0.0392(10) -0.0078(8) 0.0146(10) -0.0154(10)
O35 0.0273(5) 0.0522(8) 0.0274(5) -0.0109(5) 0.0103(4) -0.0015(6)
O36 0.0343(6) 0.0323(6) 0.0202(5) 0.0010(4) 0.0093(4) 0.0034(5)
C37 0.0330(8) 0.0420(11) 0.0251(7) -0.0034(7) 0.0163(6) -0.0042(8)
O38 0.0525(8) 0.0449(8) 0.0350(6) -0.0120(6) 0.0191(6) 0.0000(7)
C39 0.0381(10) 0.0561(13) 0.0269(8) 0.0032(8) 0.0104(7) -0.0065(9)
O40 0.0264(5) 0.0327(6) 0.0273(5) 0.0021(5) 0.0128(4) 0.0036(5)

loop_
_atom_type_symbol
_atom_type_description
_atom_type_scat_dispersion_real
_atom_type_scat_dispersion_imag
_atom_type_scat_source
C C 0.0033 0.0016 'International Tables Vol C Tables 4.2.6.8 and 6.1.1.4'
H H 0.0000 0.0000 'International Tables Vol C Tables 4.2.6.8 and 6.1.1.4'
N N 0.0061 0.0033 'International Tables Vol C Tables 4.2.6.8 and 6.1.1.4'
O O 0.0106 0.0060 'International Tables Vol C Tables 4.2.6.8 and 6.1.1.4'

loop_
_geom_angle_atom_site_label_1
_geom_angle_atom_site_label_2
_geom_angle_atom_site_label_3
_geom_angle
O1 C1 O4 120.84(17)
O1 C1 C2 128.97(19)
O4 C1 C2 110.18(17)
C1 C2 C3 105.16(16)
C2 C3 C4 104.81(16)
O4 C4 C5 108.93(13)
O4 C4 C3 104.82(15)
C5 C4 C3 116.14(13)
C1 O4 C4 112.03(13)
C4 C5 C6 113.90(14)
C4 C5 C10 110.02(12)
C6 C5 C10 111.52(13)
C7 C6 C5 110.60(13)
O35 C7 C6 121.98(14)
O35 C7 C8 122.16(13)
C6 C7 C8 115.84(12)
C7 C8 C9 109.70(12)
C7 C8 C14 111.35(12)
C9 C8 C14 115.07(11)
C11 C9 C8 111.27(12)
C11 C9 C10 112.14(13)
C8 C9 C10 110.79(12)
C19 C10 C5 109.17(13)
C19 C10 C9 111.21(13)
C5 C10 C9 112.50(12)
O36 C11 C12 108.20(12)
O36 C11 C9 106.14(12)
C12 C11 C9 113.10(13)
C11 C12 C13 112.86(13)
C18 C13 C12 109.50(14)
C18 C13 C14 111.87(13)
C12 C13 C14 108.51(12)
C18 C13 C17 115.46(13)
C12 C13 C17 107.73(13)
C14 C13 C17 103.41(13)
O40 C14 C15 108.32(13)
O40 C14 C8 108.38(11)
C15 C14 C8 116.43(13)
O40 C14 C13 107.10(12)
C15 C14 C13 103.32(12)
C8 C14 C13 112.82(12)
C14 C15 C16 103.02(13)
C15 C16 C17 106.88(14)
C20 C17 C16 109.35(15)
C20 C17 C13 116.24(14)
C16 C17 C13 105.17(13)
O32 C19 O33 123.66(16)
O32 C19 C10 125.13(14)
O33 C19 C10 111.21(14)
O21 C20 C17 107.85(13)
C22 O21 C20 115.92(13)
O23 C22 O21 124.06(17)
O23 C22 C24 123.95(16)
O21 C22 C24 111.94(14)
C29 C24 C25 119.94(16)
C29 C24 C22 122.00(15)
C25 C24 C22 117.95(14)
C26 C25 C24 120.50(16)
C27 C26 C25 118.22(17)
C28 C27 C26 122.62(17)
C28 C27 N 118.42(15)
C26 C27 N 118.94(16)
C27 C28 C29 118.39(16)
C28 C29 C24 120.30(16)
O30 N O31 124.04(18)
O30 N C27 117.88(16)
O31 N C27 118.07(16)
C19 O33 C34 116.38(15)
C37 O36 C11 116.69(13)
O38 C37 O36 123.42(16)
O38 C37 C39 125.23(17)
O36 C37 C39 111.35(17)

loop_
_geom_bond_atom_site_label_1
_geom_bond_atom_site_label_2
_geom_bond_distance
C1 O1 1.197(3)
C1 O4 1.348(2)
C1 C2 1.492(3)
C2 C3 1.505(3)
C3 C4 1.534(2)
C4 O4 1.452(2)
C4 C5 1.521(2)
C5 C6 1.526(2)
C5 C10 1.544(2)
C6 C7 1.504(2)
C7 O35 1.2081(19)
C7 C8 1.517(2)
C8 C9 1.5338(19)
C8 C14 1.535(2)
C9 C11 1.518(2)
C9 C10 1.548(2)
C10 C19 1.513(2)
C11 O36 1.4501(18)
C11 C12 1.510(2)
C12 C13 1.535(2)
C13 C18 1.517(2)
C13 C14 1.537(2)
C13 C17 1.553(2)
C14 O40 1.4323(18)
C14 C15 1.522(2)
C15 C16 1.535(2)
C16 C17 1.546(2)
C17 C20 1.514(2)
C19 O32 1.200(2)
C19 O33 1.3238(19)
C20 O21 1.450(2)
O21 C22 1.332(2)
C22 O23 1.196(2)
C22 C24 1.491(2)
C24 C29 1.385(2)
C24 C25 1.385(2)
C25 C26 1.379(3)
C26 C27 1.377(2)
C27 C28 1.377(2)
C27 N 1.466(2)
C28 C29 1.380(3)
N O30 1.214(2)
N O31 1.218(2)
O33 C34 1.449(2)
O36 C37 1.344(2)
C37 O38 1.197(2)
C37 C39 1.484(3)

loop_
_cod_related_entry_id
_cod_related_entry_code
_cod_related_entry_database
1 21200389 ChemSpider
